data_1506246
loop_
_publ_author_name
'Pinto, Artur'
'Neuville, Luc'
'Retailleau, Pascal'
'Zhu, Jieping'

_publ_section_title
;
 Synthesis of 3-(diarylmethylenyl)oxindole by a palladium-catalyzed domino
 carbopalladation/C-H activation/C-C bond-forming process.
;
_journal_issue 21
_journal_name_full 'Organic letters'
_journal_page_first 4927
_journal_page_last 4930
_journal_paper_doi 10.1021/ol062022h
_journal_volume 8
_journal_year 2006
_chemical_formula_moiety 'C22 H15 N3 O5'
_chemical_formula_sum 'C22 H15 N3 O5'
_chemical_formula_weight 401.37
_chemical_name_systematic
; 
 ? 
;
_space_group_IT_number 14
_symmetry_cell_setting monoclinic
_symmetry_space_group_name_Hall '-P 2ybc'
_symmetry_space_group_name_H-M 'P 1 21/c 1'
_atom_sites_solution_hydrogens geom
_atom_sites_solution_primary direct
_atom_sites_solution_secondary difmap
_audit_creation_method SHELXL-97
_cell_angle_alpha 90.00
_cell_angle_beta 110.252(4)
_cell_angle_gamma 90.00
_cell_formula_units_Z 4
_cell_length_a 13.7213(9)
_cell_length_b 7.7011(6)
_cell_length_c 19.5546(13)
_cell_measurement_reflns_used 3059
_cell_measurement_temperature 293(2)
_cell_measurement_theta_max 24.108
_cell_measurement_theta_min 0.407
_cell_volume 1938.6(2)
_computing_cell_refinement 'DENZO (Otwinowski & Minor, 1997) COLLECT (Hooft, 1998)'
_computing_data_collection 'DENZO (Otwinowski & Minor, 1997) COLLECT (Hooft, 1998)'
_computing_data_reduction 'HKL package (Otwinowski & Minor, 1997)'
_computing_molecular_graphics 'PLATON (Spek, 1980-2004)'
_computing_publication_material 'SHELXL-97 (Sheldrick, 1997)'
_computing_structure_refinement 'SHELXL-97 (Sheldrick, 1997)'
_computing_structure_solution 'SIR97 (Altomare, 1999)'
_diffrn_ambient_temperature 293(2)
_diffrn_measured_fraction_theta_full .988
_diffrn_measured_fraction_theta_max .988
_diffrn_measurement_device_type 'Nonius kappa-CCD diffractometer'
_diffrn_measurement_method 'phi and omega scans'
_diffrn_radiation_monochromator graphite
_diffrn_radiation_source 'fine-focus sealed tube'
_diffrn_radiation_type MoK\a
_diffrn_radiation_wavelength 0.71073
_diffrn_reflns_av_R_equivalents 0.0268
_diffrn_reflns_av_sigmaI/netI 0.0419
_diffrn_reflns_limit_h_max 15
_diffrn_reflns_limit_h_min -15
_diffrn_reflns_limit_k_max 8
_diffrn_reflns_limit_k_min -8
_diffrn_reflns_limit_l_max 22
_diffrn_reflns_limit_l_min -22
_diffrn_reflns_number 5217
_diffrn_reflns_theta_full 24.26
_diffrn_reflns_theta_max 24.26
_diffrn_reflns_theta_min 2.87
_exptl_absorpt_coefficient_mu 0.100
_exptl_absorpt_correction_type none
_exptl_crystal_colour yellow
_exptl_crystal_density_diffrn 1.375
_exptl_crystal_density_method 'not measured'
_exptl_crystal_description prism
_exptl_crystal_F_000 832
_exptl_crystal_size_max 0.10
_exptl_crystal_size_mid 0.10
_exptl_crystal_size_min 0.10
_refine_diff_density_max .193
_refine_diff_density_min -.283
_refine_diff_density_rms .039
_refine_ls_extinction_coef 0.024(3)
_refine_ls_extinction_expression Fc^*^=kFc[1+0.001xFc^2^\l^3^/sin(2\q)]^-1/4^
_refine_ls_extinction_method SHELXL
_refine_ls_goodness_of_fit_ref 1.026
_refine_ls_hydrogen_treatment constr
_refine_ls_matrix_type full
_refine_ls_number_parameters 282
_refine_ls_number_reflns 3084
_refine_ls_number_restraints 0
_refine_ls_restrained_S_all 1.026
_refine_ls_R_factor_all 0.0797
_refine_ls_R_factor_gt 0.0511
_refine_ls_shift/su_max 0.001
_refine_ls_shift/su_mean 0.000
_refine_ls_structure_factor_coef Fsqd
_refine_ls_weighting_details 'calc w=1/[\s^2^(Fo^2^)+(0.0731P)^2^+0.7496P] where P=(Fo^2^+2Fc^2^)/3'
_refine_ls_weighting_scheme calc
_refine_ls_wR_factor_gt 0.1300
_refine_ls_wR_factor_ref 0.1509
_reflns_number_gt 2166
_reflns_number_total 3084
_reflns_threshold_expression >2sigma(I)
_cod_data_source_file ol062022hsi20060829_051106.cif
_cod_data_source_block AP542C
_cod_original_sg_symbol_H-M P21/c
_cod_database_code 1506246

loop_
_symmetry_equiv_pos_as_xyz
'x, y, z'
'-x, y+1/2, -z+1/2'
'-x, -y, -z'
'x, -y-1/2, z-1/2'

loop_
_atom_site_label
_atom_site_type_symbol
_atom_site_fract_x
_atom_site_fract_y
_atom_site_fract_z
_atom_site_U_iso_or_equiv
_atom_site_adp_type
_atom_site_occupancy
_atom_site_symmetry_multiplicity
_atom_site_calc_flag
_atom_site_refinement_flags
_atom_site_disorder_assembly
_atom_site_disorder_group
O2 O 0.24978(14) 0.4749(3) 0.17429(10) 0.0670(6) Uani 1 1 d . . .
N1 N 0.07995(15) 0.3923(3) 0.11859(11) 0.0499(5) Uani 1 1 d . . .
C1 C 0.19175(17) 0.3186(3) 0.05806(12) 0.0425(6) Uani 1 1 d . . .
C5 C 0.08542(17) 0.2682(3) 0.01361(12) 0.0419(6) Uani 1 1 d . . .
C9 C 0.04232(17) 0.1829(3) -0.05242(13) 0.0457(6) Uani 1 1 d . . .
H9 H 0.0832 0.1486 -0.0793 0.055 Uiso 1 1 calc R . .
C10 C 0.28209(17) 0.2913(3) 0.04743(12) 0.0420(6) Uani 1 1 d . . .
C18 C 0.24258(19) 0.3059(4) -0.08764(13) 0.0533(7) Uani 1 1 d . . .
H18 H 0.2101 0.4122 -0.0885 0.064 Uiso 1 1 calc R . .
O3 O -0.19892(15) 0.0147(3) -0.16657(12) 0.0837(7) Uani 1 1 d . . .
N2 N -0.10768(18) 0.0604(3) -0.14743(13) 0.0619(6) Uani 1 1 d . . .
C17 C 0.28727(17) 0.2188(3) -0.02197(12) 0.0445(6) Uani 1 1 d . . .
C8 C -0.06312(19) 0.1503(3) -0.07720(14) 0.0502(6) Uani 1 1 d . . .
C6 C -0.08451(19) 0.2772(3) 0.02792(15) 0.0555(7) Uani 1 1 d . . .
H6 H -0.1260 0.3078 0.0549 0.067 Uiso 1 1 calc R . .
C2 C 0.18325(19) 0.4029(3) 0.12460(13) 0.0494(6) Uani 1 1 d . . .
O1 O -0.05296(18) 0.0319(4) -0.18350(12) 0.0968(8) Uani 1 1 d . . .
C4 C 0.02131(18) 0.3125(3) 0.05364(13) 0.0464(6) Uani 1 1 d . . .
C11 C 0.38550(17) 0.3142(3) 0.10662(12) 0.0456(6) Uani 1 1 d . . .
C7 C -0.12643(19) 0.1958(3) -0.03859(16) 0.0572(7) Uani 1 1 d . . .
H7 H -0.1972 0.1717 -0.0574 0.069 Uiso 1 1 calc R . .
C25 C 0.0410(2) 0.4497(4) 0.17526(15) 0.0667(8) Uani 1 1 d . . .
H25A H -0.0143 0.5316 0.1551 0.100 Uiso 1 1 calc R . .
H25B H 0.0962 0.5039 0.2139 0.100 Uiso 1 1 calc R . .
H25C H 0.0155 0.3515 0.1942 0.100 Uiso 1 1 calc R . .
C13 C 0.5204(2) 0.1869(5) 0.20899(15) 0.0706(9) Uani 1 1 d . . .
H13 H 0.5420 0.0985 0.2434 0.085 Uiso 1 1 calc R . .
C16 C 0.45439(19) 0.4459(4) 0.10870(15) 0.0572(7) Uani 1 1 d . A .
C22 C 0.3373(2) 0.0629(4) -0.02183(14) 0.0607(7) Uani 1 1 d . . .
H22 H 0.3696 0.0049 0.0219 0.073 Uiso 1 1 calc R . .
C12 C 0.4205(2) 0.1847(4) 0.15860(14) 0.0644(8) Uani 1 1 d . . .
H12 H 0.3760 0.0945 0.1596 0.077 Uiso 1 1 calc R . .
C19 C 0.2462(2) 0.2353(4) -0.15166(14) 0.0641(8) Uani 1 1 d . . .
H19 H 0.2159 0.2940 -0.1955 0.077 Uiso 1 1 calc R . .
C15 C 0.5545(2) 0.4482(4) 0.15865(19) 0.0783(9) Uani 1 1 d . . .
H15 H 0.5995 0.5383 0.1583 0.094 Uiso 1 1 calc R . .
C14 C 0.5870(2) 0.3164(5) 0.20874(17) 0.0707(9) Uani 1 1 d . . .
H14 H 0.6544 0.3161 0.2423 0.085 Uiso 1 1 calc R . .
C20 C 0.2944(2) 0.0788(5) -0.15070(16) 0.0786(10) Uani 1 1 d . . .
H20 H 0.2965 0.0309 -0.1938 0.094 Uiso 1 1 calc R . .
C21 C 0.3396(3) -0.0067(5) -0.08585(17) 0.0811(10) Uani 1 1 d . . .
H21 H 0.3720 -0.1130 -0.0853 0.097 Uiso 1 1 calc R . .
N4 N 0.4220(2) 0.5905(4) 0.0565(2) 0.0978(11) Uani 1 1 d . . .
O4 O 0.33435(18) 0.6117(3) 0.02080(14) 0.0881(7) Uani 1 1 d . A .
O5A O 0.4879(4) 0.6603(9) 0.0322(3) 0.102(2) Uani 0.50 1 d P A 1
O5B O 0.4661(10) 0.7315(12) 0.0919(7) 0.285(9) Uani 0.50 1 d P A 2

loop_
_atom_site_aniso_label
_atom_site_aniso_U_11
_atom_site_aniso_U_22
_atom_site_aniso_U_33
_atom_site_aniso_U_23
_atom_site_aniso_U_13
_atom_site_aniso_U_12
O2 0.0570(11) 0.0924(14) 0.0448(10) -0.0148(10) 0.0091(9) -0.0049(11)
N1 0.0456(12) 0.0578(13) 0.0476(12) 0.0031(10) 0.0178(10) 0.0043(10)
C1 0.0358(13) 0.0499(13) 0.0375(12) 0.0040(10) 0.0074(10) -0.0003(10)
C5 0.0346(12) 0.0425(13) 0.0443(13) 0.0080(11) 0.0082(10) 0.0014(10)
C9 0.0377(13) 0.0493(14) 0.0447(14) 0.0075(11) 0.0074(11) -0.0013(11)
C10 0.0377(13) 0.0467(13) 0.0367(12) 0.0036(10) 0.0065(10) -0.0025(10)
C18 0.0428(14) 0.0671(17) 0.0432(14) 0.0039(13) 0.0063(11) -0.0012(12)
O3 0.0474(12) 0.0984(16) 0.0824(15) 0.0009(12) -0.0066(10) -0.0214(11)
N2 0.0484(14) 0.0642(14) 0.0575(14) 0.0077(12) -0.0014(12) -0.0114(12)
C17 0.0311(12) 0.0595(15) 0.0385(13) 0.0001(11) 0.0063(10) -0.0055(11)
C8 0.0404(14) 0.0481(14) 0.0526(15) 0.0092(12) 0.0040(12) -0.0041(11)
C6 0.0412(14) 0.0546(15) 0.0735(19) 0.0096(14) 0.0235(14) 0.0063(12)
C2 0.0470(15) 0.0559(15) 0.0421(14) 0.0039(12) 0.0115(12) 0.0024(12)
O1 0.0738(15) 0.142(2) 0.0702(15) -0.0329(15) 0.0190(13) -0.0323(15)
C4 0.0413(14) 0.0450(13) 0.0514(15) 0.0104(11) 0.0142(12) 0.0071(11)
C11 0.0343(13) 0.0612(15) 0.0383(13) -0.0036(11) 0.0089(10) -0.0023(11)
C7 0.0351(14) 0.0542(16) 0.0740(19) 0.0126(14) 0.0084(13) -0.0003(12)
C25 0.0668(18) 0.085(2) 0.0555(17) 0.0032(15) 0.0299(14) 0.0161(16)
C13 0.0480(17) 0.103(2) 0.0499(16) 0.0096(16) 0.0030(13) 0.0057(17)
C16 0.0402(14) 0.0592(16) 0.0658(17) -0.0012(14) 0.0103(13) -0.0020(13)
C22 0.0629(17) 0.0681(18) 0.0446(15) 0.0007(13) 0.0105(13) 0.0102(15)
C12 0.0436(15) 0.089(2) 0.0516(16) 0.0167(15) 0.0046(13) -0.0070(14)
C19 0.0532(16) 0.094(2) 0.0385(14) 0.0058(14) 0.0075(12) -0.0081(16)
C15 0.0428(16) 0.078(2) 0.100(2) -0.0157(19) 0.0062(16) -0.0159(15)
C14 0.0389(15) 0.096(2) 0.0630(18) -0.0158(17) -0.0007(14) 0.0026(16)
C20 0.077(2) 0.107(3) 0.0493(17) -0.0169(18) 0.0194(15) 0.005(2)
C21 0.093(2) 0.085(2) 0.061(2) -0.0092(17) 0.0211(18) 0.0229(19)
N4 0.0541(17) 0.0690(18) 0.147(3) 0.0189(19) 0.0057(19) -0.0150(15)
O4 0.0640(15) 0.0794(15) 0.1092(18) 0.0259(13) 0.0150(13) -0.0041(12)
O5A 0.049(3) 0.124(5) 0.134(5) 0.053(4) 0.034(3) -0.026(3)
O5B 0.224(11) 0.109(6) 0.333(16) 0.088(9) -0.145(11) -0.081(7)

loop_
_atom_type_symbol
_atom_type_description
_atom_type_scat_dispersion_real
_atom_type_scat_dispersion_imag
_atom_type_scat_source
C C .0033 .0016 'International Tables Vol C Tables 4.2.6.8 and 6.1.1.4'
H H .0000 .0000 'International Tables Vol C Tables 4.2.6.8 and 6.1.1.4'
N N .0061 .0033 'International Tables Vol C Tables 4.2.6.8 and 6.1.1.4'
O O .0106 .0060 'International Tables Vol C Tables 4.2.6.8 and 6.1.1.4'

loop_
_geom_angle_atom_site_label_1
_geom_angle_atom_site_label_2
_geom_angle_atom_site_label_3
_geom_angle
C2 N1 C4 110.8(2)
C2 N1 C25 123.5(2)
C4 N1 C25 125.5(2)
C10 C1 C5 130.4(2)
C10 C1 C2 123.9(2)
C5 C1 C2 105.61(19)
C9 C5 C4 119.1(2)
C9 C5 C1 133.9(2)
C4 C5 C1 106.9(2)
C8 C9 C5 118.1(2)
C8 C9 H9 121.0
C5 C9 H9 121.0
C1 C10 C17 122.5(2)
C1 C10 C11 122.7(2)
C17 C10 C11 114.58(19)
C19 C18 C17 120.3(3)
C19 C18 H18 119.8
C17 C18 H18 119.8
O1 N2 O3 122.8(3)
O1 N2 C8 119.1(2)
O3 N2 C8 118.1(3)
C22 C17 C18 118.8(2)
C22 C17 C10 120.2(2)
C18 C17 C10 121.0(2)
C7 C8 C9 122.9(2)
C7 C8 N2 119.6(2)
C9 C8 N2 117.4(2)
C7 C6 C4 118.3(2)
C7 C6 H6 120.9
C4 C6 H6 120.9
O2 C2 N1 124.0(2)
O2 C2 C1 129.2(2)
N1 C2 C1 106.7(2)
C6 C4 N1 128.3(2)
C6 C4 C5 121.9(2)
N1 C4 C5 109.9(2)
C16 C11 C12 116.6(2)
C16 C11 C10 124.5(2)
C12 C11 C10 118.5(2)
C6 C7 C8 119.8(2)
C6 C7 H7 120.1
C8 C7 H7 120.1
N1 C25 H25A 109.5
N1 C25 H25B 109.5
H25A C25 H25B 109.5
N1 C25 H25C 109.5
H25A C25 H25C 109.5
H25B C25 H25C 109.5
C14 C13 C12 120.6(3)
C14 C13 H13 119.7
C12 C13 H13 119.7
C11 C16 C15 122.3(3)
C11 C16 N4 119.8(2)
C15 C16 N4 117.9(3)
C21 C22 C17 120.4(3)
C21 C22 H22 119.8
C17 C22 H22 119.8
C13 C12 C11 121.4(3)
C13 C12 H12 119.3
C11 C12 H12 119.3
C20 C19 C18 120.1(3)
C20 C19 H19 119.9
C18 C19 H19 119.9
C14 C15 C16 119.5(3)
C14 C15 H15 120.2
C16 C15 H15 120.2
C13 C14 C15 119.6(3)
C13 C14 H14 120.2
C15 C14 H14 120.2
C19 C20 C21 119.7(3)
C19 C20 H20 120.1
C21 C20 H20 120.1
C20 C21 C22 120.7(3)
C20 C21 H21 119.7
C22 C21 H21 119.7
O4 N4 O5A 115.6(4)
O4 N4 O5B 112.8(6)
O5A N4 O5B 65.9(7)
O4 N4 C16 121.3(3)
O5A N4 C16 119.6(4)
O5B N4 C16 106.6(5)

loop_
_geom_bond_atom_site_label_1
_geom_bond_atom_site_label_2
_geom_bond_distance
O2 C2 1.213(3)
N1 C2 1.383(3)
N1 C4 1.390(3)
N1 C25 1.456(3)
C1 C10 1.343(3)
C1 C5 1.469(3)
C1 C2 1.494(3)
C5 C9 1.386(3)
C5 C4 1.407(3)
C9 C8 1.380(3)
C9 H9 0.9300
C10 C17 1.492(3)
C10 C11 1.499(3)
C18 C19 1.381(4)
C18 C17 1.389(3)
C18 H18 0.9300
O3 N2 1.228(3)
N2 O1 1.215(3)
N2 C8 1.469(4)
C17 C22 1.383(4)
C8 C7 1.379(4)
C6 C7 1.377(4)
C6 C4 1.389(3)
C6 H6 0.9300
C11 C16 1.378(3)
C11 C12 1.386(4)
C7 H7 0.9300
C25 H25A 0.9600
C25 H25B 0.9600
C25 H25C 0.9600
C13 C14 1.354(4)
C13 C12 1.383(4)
C13 H13 0.9300
C16 C15 1.383(4)
C16 N4 1.471(4)
C22 C21 1.372(4)
C22 H22 0.9300
C12 H12 0.9300
C19 C20 1.372(4)
C19 H19 0.9300
C15 C14 1.373(5)
C15 H15 0.9300
C14 H14 0.9300
C20 C21 1.372(4)
C20 H20 0.9300
C21 H21 0.9300
N4 O4 1.174(3)
N4 O5A 1.278(5)
N4 O5B 1.317(9)

loop_
_geom_torsion_atom_site_label_1
_geom_torsion_atom_site_label_2
_geom_torsion_atom_site_label_3
_geom_torsion_atom_site_label_4
_geom_torsion
C10 C1 C5 C9 -1.8(4)
C2 C1 C5 C9 -178.3(2)
C10 C1 C5 C4 173.7(2)
C2 C1 C5 C4 -2.8(2)
C4 C5 C9 C8 2.2(3)
C1 C5 C9 C8 177.2(2)
C5 C1 C10 C17 8.7(4)
C2 C1 C10 C17 -175.3(2)
C5 C1 C10 C11 -165.0(2)
C2 C1 C10 C11 10.9(4)
C19 C18 C17 C22 1.5(4)
C19 C18 C17 C10 -178.7(2)
C1 C10 C17 C22 -118.7(3)
C11 C10 C17 C22 55.5(3)
C1 C10 C17 C18 61.5(3)
C11 C10 C17 C18 -124.3(2)
C5 C9 C8 C7 -1.2(4)
C5 C9 C8 N2 179.8(2)
O1 N2 C8 C7 174.8(3)
O3 N2 C8 C7 -6.4(4)
O1 N2 C8 C9 -6.2(4)
O3 N2 C8 C9 172.7(2)
C4 N1 C2 O2 176.0(2)
C25 N1 C2 O2 -7.0(4)
C4 N1 C2 C1 -1.3(3)
C25 N1 C2 C1 175.7(2)
C10 C1 C2 O2 8.6(4)
C5 C1 C2 O2 -174.6(3)
C10 C1 C2 N1 -174.3(2)
C5 C1 C2 N1 2.5(3)
C7 C6 C4 N1 -179.9(2)
C7 C6 C4 C5 0.3(4)
C2 N1 C4 C6 179.7(2)
C25 N1 C4 C6 2.8(4)
C2 N1 C4 C5 -0.5(3)
C25 N1 C4 C5 -177.4(2)
C9 C5 C4 C6 -1.8(3)
C1 C5 C4 C6 -178.0(2)
C9 C5 C4 N1 178.4(2)
C1 C5 C4 N1 2.1(3)
C1 C10 C11 C16 -109.8(3)
C17 C10 C11 C16 76.0(3)
C1 C10 C11 C12 78.0(3)
C17 C10 C11 C12 -96.2(3)
C4 C6 C7 C8 0.7(4)
C9 C8 C7 C6 -0.2(4)
N2 C8 C7 C6 178.8(2)
C12 C11 C16 C15 1.6(4)
C10 C11 C16 C15 -170.7(3)
C12 C11 C16 N4 -178.4(3)
C10 C11 C16 N4 9.3(4)
C18 C17 C22 C21 -2.1(4)
C10 C17 C22 C21 178.0(3)
C14 C13 C12 C11 -0.1(5)
C16 C11 C12 C13 -1.2(4)
C10 C11 C12 C13 171.6(3)
C17 C18 C19 C20 -0.3(4)
C11 C16 C15 C14 -0.8(5)
N4 C16 C15 C14 179.2(3)
C12 C13 C14 C15 1.0(5)
C16 C15 C14 C13 -0.6(5)
C18 C19 C20 C21 -0.4(5)
C19 C20 C21 C22 -0.2(5)
C17 C22 C21 C20 1.5(5)
C11 C16 N4 O4 12.4(5)
C15 C16 N4 O4 -167.6(3)
C11 C16 N4 O5A -145.4(5)
C15 C16 N4 O5A 34.6(6)
C11 C16 N4 O5B 143.3(9)
C15 C16 N4 O5B -36.7(9)
